data_4130740
loop_
_publ_author_name
'Yang, Yang'
'Perry, Ian B.'
'Buchwald, Stephen L.'

_publ_section_title
;
 Copper-Catalyzed Enantioselective Addition of Styrene-Derived
 Nucleophiles to Imines Enabled by Ligand-Controlled Chemoselective
 Hydrocupration.
;
_journal_issue 31
_journal_name_full 'Journal of the American Chemical Society'
_journal_page_first 9787
_journal_page_last 9790
_journal_paper_doi 10.1021/jacs.6b06299
_journal_volume 138
_journal_year 2016
_chemical_absolute_configuration ad
_chemical_formula_sum 'C25 H29 N O S'
_chemical_formula_weight 391.55
_space_group_crystal_system monoclinic
_space_group_IT_number 4
_space_group_name_Hall 'P 2yb'
_space_group_name_H-M_alt 'P 1 21 1'
_atom_sites_solution_hydrogens mixed
_atom_sites_solution_primary direct
_atom_sites_solution_secondary difmap
_audit_creation_method SHELXL-2014/6
_cell_angle_alpha 90
_cell_angle_beta 90.0191(13)
_cell_angle_gamma 90
_cell_formula_units_Z 4
_cell_length_a 5.5631(4)
_cell_length_b 17.6908(13)
_cell_length_c 21.5907(16)
_cell_measurement_reflns_used 9927
_cell_measurement_temperature 100(2)
_cell_measurement_theta_max 30.26
_cell_measurement_theta_min 2.21
_cell_volume 2124.9(3)
_computing_cell_refinement 'SAINT 7.46A (Bruker-AXS, 2015)'
_computing_data_collection 'APEX2 v2011.4.0 (Bruker-AXS, 2015)'
_computing_data_reduction 'SAINT 7.46A (Bruker-AXS, 2015)'
_computing_molecular_graphics 'Bruker SHELXTL'
_computing_publication_material 'Bruker SHELXTL'
_computing_structure_refinement 'SHELXL-2014/6 (Sheldrick, 2014)'
_computing_structure_solution 'SHELXS-2015 (Sheldrick, 2015)'
_diffrn_ambient_temperature 100(2)
_diffrn_detector_area_resol_mean 8.3
_diffrn_measured_fraction_theta_full 1.000
_diffrn_measured_fraction_theta_max 1.000
_diffrn_measurement_device_type 'Bruker Smart APEX2 CCD'
_diffrn_measurement_method '\f and \w scans'
_diffrn_radiation_type MoK\a
_diffrn_radiation_wavelength 0.71073
_diffrn_reflns_av_R_equivalents 0.0439
_diffrn_reflns_av_unetI/netI 0.0430
_diffrn_reflns_Laue_measured_fraction_full 1.000
_diffrn_reflns_Laue_measured_fraction_max 1.000
_diffrn_reflns_limit_h_max 7
_diffrn_reflns_limit_h_min -7
_diffrn_reflns_limit_k_max 25
_diffrn_reflns_limit_k_min -25
_diffrn_reflns_limit_l_max 30
_diffrn_reflns_limit_l_min -30
_diffrn_reflns_number 57924
_diffrn_reflns_point_group_measured_fraction_full 1.000
_diffrn_reflns_point_group_measured_fraction_max 0.999
_diffrn_reflns_theta_full 25.242
_diffrn_reflns_theta_max 30.508
_diffrn_reflns_theta_min 1.151
_diffrn_source 'I\mS micro-focus sealed tube, multilayer optics'
_exptl_absorpt_coefficient_mu 0.167
_exptl_absorpt_correction_T_max 0.7462
_exptl_absorpt_correction_T_min 0.7007
_exptl_absorpt_correction_type multi-scan
_exptl_absorpt_process_details 'SADABS (Sheldrick, 2009)'
_exptl_crystal_colour colourless
_exptl_crystal_density_diffrn 1.224
_exptl_crystal_density_method 'not measured'
_exptl_crystal_description needle
_exptl_crystal_F_000 840
_exptl_crystal_size_max 0.515
_exptl_crystal_size_mid 0.095
_exptl_crystal_size_min 0.090
_refine_diff_density_max 0.802
_refine_diff_density_min -0.295
_refine_diff_density_rms 0.056
_refine_ls_abs_structure_details
; 
 Flack x determined using 5253 quotients [(I+)-(I-)]/[(I+)+(I-)] 
 (Parsons, Flack and Wagner, Acta Cryst. B69 (2013) 249-259). 
;
_refine_ls_abs_structure_Flack 0.016(19)
_refine_ls_extinction_method none
_refine_ls_goodness_of_fit_ref 1.050
_refine_ls_hydrogen_treatment mixed
_refine_ls_matrix_type full
_refine_ls_number_parameters 666
_refine_ls_number_reflns 12773
_refine_ls_number_restraints 1597
_refine_ls_restrained_S_all 1.021
_refine_ls_R_factor_all 0.0472
_refine_ls_R_factor_gt 0.0424
_refine_ls_shift/su_max 0.000
_refine_ls_shift/su_mean 0.000
_refine_ls_structure_factor_coef Fsqd
_refine_ls_weighting_details 'w=1/[\s^2^(Fo^2^)+(0.0652P)^2^] where P=(Fo^2^+2Fc^2^)/3'
_refine_ls_weighting_scheme calc
_refine_ls_wR_factor_gt 0.1017
_refine_ls_wR_factor_ref 0.1055
_reflns_Friedel_coverage 0.942
_reflns_Friedel_fraction_full 1.000
_reflns_Friedel_fraction_max 0.999
_reflns_number_gt 11905
_reflns_number_total 12773
_reflns_threshold_expression 'I > 2\s(I)'
_cod_data_source_file ja6b06299_si_004.cif
_cod_data_source_block x16024
_cod_original_sg_symbol_H-M 'P 21'
_cod_database_code 4130740
_shelx_space_group_comment
; 
The symmetry employed for this shelxl refinement is uniquely defined 
by the following loop, which should always be used as a source of 
symmetry information in preference to the above space-group names. 
They are only intended as comments. 
;
_shelx_estimated_absorpt_t_min 0.919
_shelx_estimated_absorpt_t_max 0.985
_shelxl_version_number 2014/6

loop_
_space_group_symop_operation_xyz
'x, y, z'
'-x, y+1/2, -z'

loop_
_atom_site_label
_atom_site_type_symbol
_atom_site_fract_x
_atom_site_fract_y
_atom_site_fract_z
_atom_site_U_iso_or_equiv
_atom_site_adp_type
_atom_site_occupancy
_atom_site_site_symmetry_order
_atom_site_calc_flag
_atom_site_refinement_flags_posn
_atom_site_refinement_flags_adp
_atom_site_refinement_flags_occupancy
_atom_site_disorder_assembly
_atom_site_disorder_group
S1 S 0.22901(13) 0.44210(4) 0.92151(3) 0.01673(14) Uani 1 1 d . U . . .
O1 O 0.0505(5) 0.44954(14) 0.86987(11) 0.0257(5) Uani 1 1 d . U . . .
N1 N 0.4722(5) 0.49440(15) 0.90914(13) 0.0191(5) Uani 1 1 d D U . . .
H1 H 0.549(7) 0.483(2) 0.8732(14) 0.023 Uiso 1 1 d D U . . .
C2 C 0.4518(6) 0.57548(17) 0.92543(14) 0.0177(6) Uani 1 1 d . U . . .
H2A H 0.2938 0.5952 0.9103 0.021 Uiso 1 1 calc R U . . .
C3 C 0.6838(7) 0.6987(2) 0.91375(19) 0.0286(8) Uani 1 1 d . U . . .
H3A H 0.7959 0.7257 0.8866 0.043 Uiso 1 1 calc R U . . .
H3B H 0.7461 0.6988 0.9562 0.043 Uiso 1 1 calc R U . . .
H3C H 0.5269 0.7238 0.9128 0.043 Uiso 1 1 calc R U . . .
C4 C 0.3756(6) 0.34962(18) 0.91178(14) 0.0173(6) Uani 1 1 d . U . . .
C5 C 0.1717(7) 0.29195(19) 0.91565(17) 0.0232(7) Uani 1 1 d . U . . .
H5A H 0.0584 0.3005 0.8816 0.035 Uiso 1 1 calc R U . . .
H5B H 0.0879 0.2976 0.9553 0.035 Uiso 1 1 calc R U . . .
H5C H 0.2381 0.2408 0.9125 0.035 Uiso 1 1 calc R U . . .
C6 C 0.5481(6) 0.3404(2) 0.96657(15) 0.0225(6) Uani 1 1 d . U . . .
H6A H 0.6174 0.2895 0.9659 0.034 Uiso 1 1 calc R U . . .
H6B H 0.4601 0.3480 1.0054 0.034 Uiso 1 1 calc R U . . .
H6C H 0.6771 0.3780 0.9634 0.034 Uiso 1 1 calc R U . . .
C7 C 0.5032(6) 0.3438(2) 0.84921(15) 0.0233(6) Uani 1 1 d . U . . .
H7A H 0.6480 0.3754 0.8497 0.035 Uiso 1 1 calc R U . . .
H7B H 0.3951 0.3613 0.8163 0.035 Uiso 1 1 calc R U . . .
H7C H 0.5483 0.2911 0.8415 0.035 Uiso 1 1 calc R U . . .
C1 C 0.6564(6) 0.61694(17) 0.89129(14) 0.0194(6) Uani 1 1 d D U . . .
H1A H 0.8093 0.5900 0.9015 0.023 Uiso 0.531(14) 1 calc R U P A 1
H1B H 0.8105 0.5894 0.8990 0.023 Uiso 0.469(14) 1 calc R U P A 2
C11 C 0.6265(16) 0.6142(4) 0.8215(5) 0.017(3) Uani 0.531(14) 1 d D U P A 1
C12 C 0.4418(16) 0.6597(5) 0.7951(3) 0.0191(16) Uani 0.531(14) 1 d D U P A 1
H12 H 0.3422 0.6900 0.8208 0.023 Uiso 0.531(14) 1 calc R U P A 1
C13 C 0.4095(16) 0.6593(6) 0.7319(4) 0.0223(18) Uani 0.531(14) 1 d D U P A 1
H13 H 0.2856 0.6896 0.7145 0.027 Uiso 0.531(14) 1 calc R U P A 1
C14 C 0.550(2) 0.6168(8) 0.6934(4) 0.020(3) Uani 0.531(14) 1 d D U P A 1
C15 C 0.7310(18) 0.5702(6) 0.7215(5) 0.018(2) Uani 0.531(14) 1 d D U P A 1
H15 H 0.8262 0.5383 0.6960 0.022 Uiso 0.531(14) 1 calc R U P A 1
C16 C 0.770(2) 0.5710(5) 0.7845(5) 0.0170(19) Uani 0.531(14) 1 d D U P A 1
H16 H 0.8953 0.5415 0.8020 0.020 Uiso 0.531(14) 1 calc R U P A 1
C21 C 0.5220(19) 0.6136(5) 0.6250(5) 0.022(3) Uani 0.531(14) 1 d D U P A 1
C22 C 0.3058(15) 0.6335(5) 0.5958(3) 0.0243(17) Uani 0.531(14) 1 d D U P A 1
H22 H 0.1732 0.6494 0.6202 0.029 Uiso 0.531(14) 1 calc R U P A 1
C23 C 0.2816(16) 0.6306(6) 0.5318(3) 0.0297(19) Uani 0.531(14) 1 d D U P A 1
H23 H 0.1342 0.6454 0.5131 0.036 Uiso 0.531(14) 1 calc R U P A 1
C24 C 0.473(2) 0.6061(8) 0.4945(6) 0.035(3) Uani 0.531(14) 1 d D U P A 1
H24 H 0.4560 0.6034 0.4507 0.042 Uiso 0.531(14) 1 calc R U P A 1
C25 C 0.688(3) 0.5856(9) 0.5233(6) 0.036(4) Uani 0.531(14) 1 d D U P A 1
H25 H 0.8195 0.5687 0.4989 0.043 Uiso 0.531(14) 1 calc R U P A 1
C26 C 0.712(2) 0.5896(8) 0.5866(5) 0.031(3) Uani 0.531(14) 1 d D U P A 1
H26 H 0.8605 0.5757 0.6049 0.037 Uiso 0.531(14) 1 calc R U P A 1
C11A C 0.605(2) 0.6165(3) 0.8213(5) 0.020(3) Uani 0.469(14) 1 d D U P A 2
C12A C 0.3938(17) 0.6339(6) 0.7927(4) 0.0201(19) Uani 0.469(14) 1 d D U P A 2
H12A H 0.2588 0.6471 0.8174 0.024 Uiso 0.469(14) 1 calc R U P A 2
C13A C 0.3694(19) 0.6330(7) 0.7287(4) 0.021(2) Uani 0.469(14) 1 d D U P A 2
H13A H 0.2195 0.6474 0.7112 0.026 Uiso 0.469(14) 1 calc R U P A 2
C14A C 0.556(2) 0.6118(8) 0.6889(5) 0.013(3) Uani 0.469(14) 1 d D U P A 2
C15A C 0.771(2) 0.5902(6) 0.7177(5) 0.016(2) Uani 0.469(14) 1 d D U P A 2
H15A H 0.9026 0.5744 0.6929 0.019 Uiso 0.469(14) 1 calc R U P A 2
C16A C 0.795(2) 0.5915(6) 0.7818(5) 0.016(2) Uani 0.469(14) 1 d D U P A 2
H16A H 0.9424 0.5754 0.7999 0.019 Uiso 0.469(14) 1 calc R U P A 2
C21A C 0.5318(18) 0.6166(6) 0.6205(4) 0.015(3) Uani 0.469(14) 1 d D U P A 2
C22A C 0.3658(16) 0.6670(6) 0.5931(3) 0.0248(19) Uani 0.469(14) 1 d D U P A 2
H22A H 0.2690 0.6983 0.6188 0.030 Uiso 0.469(14) 1 calc R U P A 2
C23A C 0.3427(16) 0.6715(7) 0.5288(3) 0.029(2) Uani 0.469(14) 1 d D U P A 2
H23A H 0.2292 0.7053 0.5111 0.035 Uiso 0.469(14) 1 calc R U P A 2
C24A C 0.485(2) 0.6268(8) 0.4905(7) 0.027(3) Uani 0.469(14) 1 d D U P A 2
H24A H 0.4717 0.6308 0.4467 0.033 Uiso 0.469(14) 1 calc R U P A 2
C25A C 0.645(3) 0.5762(10) 0.5168(6) 0.023(2) Uani 0.469(14) 1 d D U P A 2
H25A H 0.7409 0.5451 0.4909 0.028 Uiso 0.469(14) 1 calc R U P A 2
C26A C 0.668(2) 0.5704(8) 0.5808(6) 0.026(3) Uani 0.469(14) 1 d D U P A 2
H26A H 0.7774 0.5348 0.5979 0.031 Uiso 0.469(14) 1 calc R U P A 2
C31 C 0.4643(6) 0.58461(17) 0.99519(14) 0.0175(6) Uani 1 1 d . U . . .
C32 C 0.6562(6) 0.55421(19) 1.02938(14) 0.0197(6) Uani 1 1 d . U . . .
H32 H 0.7776 0.5260 1.0088 0.024 Uiso 1 1 calc R U . . .
C33 C 0.6697(6) 0.5651(2) 1.09268(16) 0.0229(7) Uani 1 1 d . U . . .
H33 H 0.8014 0.5448 1.1153 0.027 Uiso 1 1 calc R U . . .
C34 C 0.4914(6) 0.60574(18) 1.12366(15) 0.0209(6) Uani 1 1 d . U . . .
H34 H 0.5018 0.6133 1.1671 0.025 Uiso 1 1 calc R U . . .
C35 C 0.2974(7) 0.6352(2) 1.09031(16) 0.0212(7) Uani 1 1 d . U . . .
H35 H 0.1740 0.6622 1.1111 0.025 Uiso 1 1 calc R U . . .
C36 C 0.2857(6) 0.62492(18) 1.02661(14) 0.0201(6) Uani 1 1 d . U . . .
H36 H 0.1545 0.6455 1.0041 0.024 Uiso 1 1 calc R U . . .
S2 S 0.72454(17) 0.55753(4) 0.29520(4) 0.02027(16) Uani 1 1 d . U . . .
O2 O 0.5497(5) 0.54888(15) 0.34718(13) 0.0324(6) Uani 1 1 d . U . . .
N2 N 0.9683(6) 0.50453(17) 0.30639(15) 0.0254(6) Uani 1 1 d D U . . .
H2 H 1.017(8) 0.509(2) 0.3466(13) 0.031 Uiso 1 1 d D U . . .
C42 C 0.9477(7) 0.4235(2) 0.28998(16) 0.0220(7) Uani 1 1 d . U . . .
H42 H 0.7876 0.4047 0.3044 0.026 Uiso 1 1 calc R U . . .
C43 C 1.1620(11) 0.2983(2) 0.30476(19) 0.0461(13) Uani 1 1 d . U . . .
H43A H 1.2784 0.2714 0.3307 0.069 Uiso 1 1 calc R U . . .
H43B H 1.2144 0.2966 0.2615 0.069 Uiso 1 1 calc R U . . .
H43C H 1.0040 0.2743 0.3086 0.069 Uiso 1 1 calc R U . . .
C44 C 0.8707(6) 0.65062(19) 0.30582(15) 0.0193(6) Uani 1 1 d . U . . .
C45 C 1.0367(7) 0.6618(2) 0.25028(17) 0.0281(7) Uani 1 1 d . U . . .
H45A H 1.1121 0.7118 0.2528 0.042 Uiso 1 1 calc R U . . .
H45B H 0.9431 0.6582 0.2119 0.042 Uiso 1 1 calc R U . . .
H45C H 1.1615 0.6227 0.2505 0.042 Uiso 1 1 calc R U . . .
C46 C 1.0044(7) 0.6537(2) 0.36764(16) 0.0263(7) Uani 1 1 d . U . . .
H46A H 1.1500 0.6227 0.3651 0.039 Uiso 1 1 calc R U . . .
H46B H 0.9002 0.6343 0.4006 0.039 Uiso 1 1 calc R U . . .
H46C H 1.0487 0.7061 0.3769 0.039 Uiso 1 1 calc R U . . .
C47 C 0.6658(7) 0.7079(2) 0.30456(18) 0.0255(7) Uani 1 1 d . U . . .
H47A H 0.5569 0.6983 0.3393 0.038 Uiso 1 1 calc R U . . .
H47B H 0.5772 0.7031 0.2655 0.038 Uiso 1 1 calc R U . . .
H47C H 0.7317 0.7591 0.3080 0.038 Uiso 1 1 calc R U . . .
C41 C 1.1454(7) 0.38076(18) 0.32592(16) 0.0248(7) Uani 1 1 d D U . . .
H41 H 1.3023 0.4055 0.3161 0.030 Uiso 1 1 calc R U . . .
C51 C 1.1100(6) 0.38542(18) 0.39548(16) 0.0237(7) Uani 1 1 d D U . . .
C52 C 0.9639(13) 0.3336(4) 0.4287(3) 0.0273(17) Uani 0.524(9) 1 d D U P B 1
H52 H 0.8845 0.2951 0.4059 0.033 Uiso 0.524(9) 1 calc R U P B 1
C53 C 0.9299(13) 0.3358(4) 0.4921(3) 0.0255(16) Uani 0.524(9) 1 d D U P B 1
H53 H 0.8267 0.3006 0.5121 0.031 Uiso 0.524(9) 1 calc R U P B 1
C54 C 1.0517(6) 0.39125(18) 0.52619(15) 0.0209(6) Uani 1 1 d D U . . .
C55 C 1.2024(12) 0.4419(4) 0.4961(3) 0.0170(12) Uani 0.524(9) 1 d D U P B 1
H55 H 1.2837 0.4795 0.5195 0.020 Uiso 0.524(9) 1 calc R U P B 1
C56 C 1.2352(13) 0.4386(5) 0.4348(3) 0.0237(14) Uani 0.524(9) 1 d D U P B 1
H56 H 1.3457 0.4727 0.4163 0.028 Uiso 0.524(9) 1 calc R U P B 1
C52A C 0.8770(13) 0.3771(4) 0.4210(3) 0.0229(16) Uani 0.476(9) 1 d D U P B 2
H52A H 0.7406 0.3702 0.3951 0.028 Uiso 0.476(9) 1 calc R U P B 2
C53A C 0.8542(12) 0.3795(4) 0.4853(3) 0.0219(16) Uani 0.476(9) 1 d D U P B 2
H53A H 0.6988 0.3729 0.5027 0.026 Uiso 0.476(9) 1 calc R U P B 2
C55A C 1.2759(15) 0.4042(6) 0.4943(3) 0.0274(18) Uani 0.476(9) 1 d D U P B 2
H55A H 1.4153 0.4146 0.5183 0.033 Uiso 0.476(9) 1 calc R U P B 2
C56A C 1.2974(15) 0.4023(6) 0.4309(3) 0.0276(18) Uani 0.476(9) 1 d D U P B 2
H56A H 1.4481 0.4133 0.4122 0.033 Uiso 0.476(9) 1 calc R U P B 2
C61 C 1.0254(6) 0.39304(18) 0.59433(15) 0.0203(6) Uani 1 1 d D U . . .
C62 C 0.8257(6) 0.3620(2) 0.62371(16) 0.0241(7) Uani 1 1 d . U . . .
H62 H 0.7029 0.3391 0.5996 0.029 Uiso 1 1 calc R U . . .
C63 C 0.8031(7) 0.3640(2) 0.68810(16) 0.0241(7) Uani 1 1 d . U . . .
H63 H 0.6665 0.3419 0.7073 0.029 Uiso 1 1 calc R U . . .
C64 C 0.9786(7) 0.3980(2) 0.72426(17) 0.0269(7) Uani 1 1 d . U . . .
H64 H 0.9638 0.3993 0.7681 0.032 Uiso 1 1 calc R U . . .
C65 C 1.1765(7) 0.4302(2) 0.69503(18) 0.0286(8) Uani 1 1 d . U . . .
H65 H 1.2976 0.4539 0.7193 0.034 Uiso 1 1 calc R U . . .
C66 C 1.2000(7) 0.4282(2) 0.63136(16) 0.0279(7) Uani 1 1 d . U . . .
H66 H 1.3360 0.4510 0.6124 0.034 Uiso 1 1 calc R U . . .
C71 C 0.9620(6) 0.41332(18) 0.22072(16) 0.0215(6) Uani 1 1 d . U . . .
C72 C 1.1562(6) 0.4432(2) 0.18801(15) 0.0219(6) Uani 1 1 d . U . . .
H72 H 1.2763 0.4714 0.2091 0.026 Uiso 1 1 calc R U . . .
C73 C 1.1734(7) 0.43158(19) 0.12434(16) 0.0238(7) Uani 1 1 d . U . . .
H73 H 1.3048 0.4524 0.1020 0.029 Uiso 1 1 calc R U . . .
C74 C 0.9999(7) 0.3898(2) 0.09326(18) 0.0270(8) Uani 1 1 d . U . . .
H74 H 1.0134 0.3812 0.0500 0.032 Uiso 1 1 calc R U . . .
C75 C 0.8063(7) 0.36095(19) 0.12619(17) 0.0270(7) Uani 1 1 d . U . . .
H75 H 0.6846 0.3334 0.1051 0.032 Uiso 1 1 calc R U . . .
C76 C 0.7890(7) 0.3719(2) 0.18953(17) 0.0246(7) Uani 1 1 d . U . . .
H76 H 0.6576 0.3509 0.2117 0.030 Uiso 1 1 calc R U . . .

loop_
_atom_site_aniso_label
_atom_site_aniso_U_11
_atom_site_aniso_U_22
_atom_site_aniso_U_33
_atom_site_aniso_U_23
_atom_site_aniso_U_13
_atom_site_aniso_U_12
S1 0.0146(4) 0.0188(3) 0.0168(3) -0.0006(3) 0.0004(2) -0.0012(3)
O1 0.0244(12) 0.0269(12) 0.0257(11) 0.0016(10) -0.0092(10) -0.0008(10)
N1 0.0189(14) 0.0185(12) 0.0199(13) -0.0032(10) 0.0057(10) -0.0032(10)
C2 0.0165(14) 0.0190(14) 0.0178(14) -0.0018(10) 0.0014(11) 0.0001(11)
C3 0.034(2) 0.0199(15) 0.0324(18) 0.0001(13) 0.0040(15) -0.0036(13)
C4 0.0151(14) 0.0182(14) 0.0187(14) 0.0016(11) 0.0010(11) -0.0019(11)
C5 0.0197(16) 0.0197(14) 0.0303(17) -0.0015(13) 0.0008(13) -0.0006(12)
C6 0.0216(16) 0.0271(16) 0.0187(14) 0.0016(12) -0.0031(12) 0.0005(13)
C7 0.0238(17) 0.0272(15) 0.0190(15) -0.0036(12) 0.0040(12) -0.0005(13)
C1 0.0205(16) 0.0194(13) 0.0184(13) 0.0023(11) -0.0011(11) -0.0018(11)
C11 0.013(4) 0.017(5) 0.022(4) 0.005(3) -0.004(3) 0.005(3)
C12 0.021(4) 0.021(4) 0.015(3) -0.002(3) -0.001(2) 0.001(3)
C13 0.018(4) 0.020(4) 0.029(3) -0.001(3) -0.003(3) 0.006(3)
C14 0.025(5) 0.016(5) 0.019(4) 0.002(3) -0.002(3) 0.003(4)
C15 0.012(4) 0.015(4) 0.028(3) -0.003(3) 0.000(3) 0.001(3)
C16 0.023(4) 0.003(4) 0.025(3) 0.004(3) 0.001(3) 0.001(3)
C21 0.021(5) 0.021(6) 0.024(4) -0.001(3) 0.002(3) 0.003(4)
C22 0.026(4) 0.024(4) 0.023(3) 0.003(3) -0.001(2) 0.000(3)
C23 0.023(3) 0.043(5) 0.022(3) 0.002(3) -0.003(3) 0.002(3)
C24 0.035(5) 0.056(9) 0.014(4) 0.008(4) 0.000(3) 0.011(5)
C25 0.029(6) 0.052(8) 0.027(4) -0.003(4) -0.002(3) 0.012(5)
C26 0.026(4) 0.049(7) 0.018(3) -0.005(3) -0.003(3) 0.007(4)
C11A 0.016(5) 0.022(7) 0.022(4) 0.001(4) 0.007(3) -0.005(4)
C12A 0.015(4) 0.021(5) 0.024(3) -0.005(3) 0.002(3) -0.002(3)
C13A 0.021(4) 0.027(5) 0.016(3) -0.003(3) -0.001(3) 0.001(4)
C14A 0.011(4) 0.013(6) 0.016(4) 0.002(3) 0.007(3) -0.002(4)
C15A 0.013(4) 0.015(5) 0.018(3) 0.001(3) 0.002(3) -0.003(3)
C16A 0.015(4) 0.004(5) 0.027(3) 0.007(3) -0.001(3) 0.000(3)
C21A 0.013(5) 0.021(6) 0.012(4) 0.005(3) -0.001(3) -0.007(4)
C22A 0.025(4) 0.027(4) 0.022(3) -0.002(3) -0.004(3) 0.007(3)
C23A 0.023(4) 0.039(5) 0.025(3) 0.003(3) -0.004(3) 0.002(4)
C24A 0.028(4) 0.029(5) 0.025(5) -0.001(4) -0.004(3) -0.005(4)
C25A 0.023(5) 0.033(4) 0.014(4) -0.004(3) -0.001(3) -0.009(4)
C26A 0.022(5) 0.026(5) 0.028(4) -0.001(3) -0.003(3) 0.008(4)
C31 0.0150(14) 0.0193(13) 0.0181(14) 0.0006(11) 0.0016(11) -0.0022(11)
C32 0.0170(14) 0.0208(14) 0.0212(14) -0.0001(12) 0.0000(11) 0.0022(12)
C33 0.0196(17) 0.0269(17) 0.0221(15) 0.0001(14) -0.0045(12) -0.0008(13)
C34 0.0224(16) 0.0236(15) 0.0167(14) -0.0012(12) -0.0006(12) -0.0019(12)
C35 0.0201(17) 0.0234(16) 0.0200(15) -0.0014(12) 0.0035(13) 0.0022(12)
C36 0.0171(14) 0.0208(13) 0.0223(14) -0.0012(11) 0.0003(13) 0.0017(12)
S2 0.0162(4) 0.0243(4) 0.0203(3) 0.0000(3) -0.0004(3) 0.0025(4)
O2 0.0314(14) 0.0267(12) 0.0390(15) 0.0042(11) 0.0188(12) 0.0027(12)
N2 0.0224(16) 0.0240(14) 0.0300(16) -0.0083(12) -0.0091(12) 0.0060(12)
C42 0.0148(15) 0.0237(15) 0.0275(16) -0.0041(12) 0.0018(12) -0.0005(12)
C43 0.091(4) 0.0232(17) 0.0237(18) 0.0011(14) 0.008(2) 0.016(2)
C44 0.0158(15) 0.0219(15) 0.0201(14) -0.0018(12) -0.0007(11) 0.0022(12)
C45 0.0219(17) 0.0367(19) 0.0258(17) -0.0024(14) 0.0066(14) -0.0059(14)
C46 0.0276(19) 0.0278(16) 0.0234(16) -0.0062(13) -0.0055(14) 0.0018(14)
C47 0.0177(16) 0.0246(16) 0.0342(19) 0.0017(13) -0.0008(14) 0.0030(13)
C41 0.0231(17) 0.0219(15) 0.0293(16) 0.0019(13) 0.0077(13) 0.0029(12)
C51 0.0238(16) 0.0223(15) 0.0251(15) 0.0001(12) 0.0042(13) 0.0005(12)
C52 0.025(4) 0.033(4) 0.024(3) -0.004(2) 0.000(2) -0.007(3)
C53 0.026(3) 0.032(4) 0.019(3) 0.003(2) 0.003(2) -0.008(3)
C54 0.0217(16) 0.0194(14) 0.0214(15) 0.0020(11) -0.0031(12) 0.0005(12)
C55 0.010(3) 0.015(3) 0.026(3) 0.001(2) -0.0126(19) 0.002(2)
C56 0.019(3) 0.031(3) 0.021(3) 0.006(3) 0.002(2) -0.006(3)
C52A 0.016(3) 0.028(4) 0.024(3) 0.002(3) 0.001(2) 0.002(3)
C53A 0.014(3) 0.027(4) 0.025(3) 0.002(3) 0.001(2) -0.001(3)
C55A 0.018(3) 0.045(5) 0.019(3) 0.009(3) -0.004(3) -0.007(3)
C56A 0.018(3) 0.044(5) 0.021(3) 0.010(3) 0.007(3) 0.000(3)
C61 0.0196(15) 0.0204(13) 0.0209(14) 0.0004(11) -0.0007(11) 0.0025(11)
C62 0.0241(18) 0.0266(16) 0.0216(15) 0.0034(12) -0.0053(12) -0.0037(12)
C63 0.0261(18) 0.0232(16) 0.0229(16) 0.0028(13) 0.0007(14) 0.0020(13)
C64 0.0235(17) 0.0332(17) 0.0240(16) -0.0052(13) 0.0016(13) 0.0034(13)
C65 0.0177(17) 0.036(2) 0.0325(18) -0.0120(15) -0.0014(14) -0.0026(14)
C66 0.0211(16) 0.0371(19) 0.0257(15) -0.0086(14) 0.0006(12) -0.0051(13)
C71 0.0197(15) 0.0190(14) 0.0257(15) -0.0043(12) 0.0003(12) -0.0015(11)
C72 0.0175(15) 0.0243(15) 0.0240(15) -0.0043(14) 0.0014(12) -0.0023(14)
C73 0.0214(16) 0.0237(16) 0.0263(16) -0.0010(13) -0.0012(12) 0.0005(12)
C74 0.032(2) 0.0231(16) 0.0258(17) -0.0021(14) -0.0047(15) 0.0033(14)
C75 0.0253(18) 0.0244(15) 0.0314(17) -0.0055(13) -0.0067(14) -0.0005(13)
C76 0.0187(16) 0.0244(16) 0.0306(17) -0.0049(13) -0.0011(15) -0.0044(13)

loop_
_atom_type_symbol
_atom_type_description
_atom_type_scat_dispersion_real
_atom_type_scat_dispersion_imag
_atom_type_scat_source
C C 0.0033 0.0016 'International Tables Vol C Tables 4.2.6.8 and 6.1.1.4'
H H 0.0000 0.0000 'International Tables Vol C Tables 4.2.6.8 and 6.1.1.4'
N N 0.0061 0.0033 'International Tables Vol C Tables 4.2.6.8 and 6.1.1.4'
O O 0.0106 0.0060 'International Tables Vol C Tables 4.2.6.8 and 6.1.1.4'
S S 0.1246 0.1234 'International Tables Vol C Tables 4.2.6.8 and 6.1.1.4'

loop_
_geom_angle_atom_site_label_1
_geom_angle_atom_site_label_2
_geom_angle_atom_site_label_3
_geom_angle
O1 S1 N1 111.77(15)
O1 S1 C4 106.66(15)
N1 S1 C4 96.65(14)
C2 N1 S1 116.0(2)
C2 N1 H1 117(3)
S1 N1 H1 113(3)
N1 C2 C31 109.6(2)
N1 C2 C1 106.9(3)
C31 C2 C1 113.0(3)
N1 C2 H2A 109.1
C31 C2 H2A 109.1
C1 C2 H2A 109.1
C1 C3 H3A 109.5
C1 C3 H3B 109.5
H3A C3 H3B 109.5
C1 C3 H3C 109.5
H3A C3 H3C 109.5
H3B C3 H3C 109.5
C5 C4 C7 110.4(3)
C5 C4 C6 110.6(3)
C7 C4 C6 112.6(3)
C5 C4 S1 105.0(2)
C7 C4 S1 111.5(2)
C6 C4 S1 106.5(2)
C4 C5 H5A 109.5
C4 C5 H5B 109.5
H5A C5 H5B 109.5
C4 C5 H5C 109.5
H5A C5 H5C 109.5
H5B C5 H5C 109.5
C4 C6 H6A 109.5
C4 C6 H6B 109.5
H6A C6 H6B 109.5
C4 C6 H6C 109.5
H6A C6 H6C 109.5
H6B C6 H6C 109.5
C4 C7 H7A 109.5
C4 C7 H7B 109.5
H7A C7 H7B 109.5
C4 C7 H7C 109.5
H7A C7 H7C 109.5
H7B C7 H7C 109.5
C11 C1 C3 110.8(3)
C3 C1 C11A 109.5(3)
C11 C1 C2 112.3(3)
C3 C1 C2 111.8(3)
C11A C1 C2 109.3(4)
C11 C1 H1A 107.2
C3 C1 H1A 107.2
C2 C1 H1A 107.2
C3 C1 H1B 108.7
C11A C1 H1B 108.7
C2 C1 H1B 108.7
C16 C11 C12 120.2(9)
C16 C11 C1 122.5(8)
C12 C11 C1 117.2(8)
C13 C12 C11 119.2(8)
C13 C12 H12 120.4
C11 C12 H12 120.4
C14 C13 C12 122.2(8)
C14 C13 H13 118.9
C12 C13 H13 118.9
C13 C14 C15 117.3(8)
C13 C14 C21 124.5(8)
C15 C14 C21 118.1(9)
C16 C15 C14 121.4(9)
C16 C15 H15 119.3
C14 C15 H15 119.3
C11 C16 C15 119.6(10)
C11 C16 H16 120.2
C15 C16 H16 120.2
C22 C21 C26 116.9(9)
C22 C21 C14 121.8(9)
C26 C21 C14 121.3(9)
C23 C22 C21 121.4(8)
C23 C22 H22 119.3
C21 C22 H22 119.3
C22 C23 C24 120.6(9)
C22 C23 H23 119.7
C24 C23 H23 119.7
C25 C24 C23 118.3(11)
C25 C24 H24 120.8
C23 C24 H24 120.8
C26 C25 C24 120.7(13)
C26 C25 H25 119.6
C24 C25 H25 119.6
C25 C26 C21 122.0(11)
C25 C26 H26 119.0
C21 C26 H26 119.0
C12A C11A C16A 116.1(10)
C12A C11A C1 127.2(10)
C16A C11A C1 116.7(10)
C11A C12A C13A 122.2(10)
C11A C12A H12A 118.9
C13A C12A H12A 118.9
C12A C13A C14A 122.8(9)
C12A C13A H13A 118.6
C14A C13A H13A 118.6
C15A C14A C13A 115.7(9)
C15A C14A C21A 122.3(9)
C13A C14A C21A 121.9(9)
C16A C15A C14A 121.4(10)
C16A C15A H15A 119.3
C14A C15A H15A 119.3
C15A C16A C11A 121.7(11)
C15A C16A H16A 119.1
C11A C16A H16A 119.1
C26A C21A C22A 117.6(9)
C26A C21A C14A 121.7(9)
C22A C21A C14A 120.7(9)
C23A C22A C21A 120.8(8)
C23A C22A H22A 119.6
C21A C22A H22A 119.6
C24A C23A C22A 120.5(9)
C24A C23A H23A 119.8
C22A C23A H23A 119.8
C25A C24A C23A 119.2(13)
C25A C24A H24A 120.4
C23A C24A H24A 120.4
C24A C25A C26A 121.0(13)
C24A C25A H25A 119.5
C26A C25A H25A 119.5
C25A C26A C21A 120.9(12)
C25A C26A H26A 119.5
C21A C26A H26A 119.5
C36 C31 C32 118.7(3)
C36 C31 C2 120.3(3)
C32 C31 C2 121.0(3)
C33 C32 C31 120.5(3)
C33 C32 H32 119.8
C31 C32 H32 119.8
C32 C33 C34 120.5(3)
C32 C33 H33 119.8
C34 C33 H33 119.8
C33 C34 C35 119.6(3)
C33 C34 H34 120.2
C35 C34 H34 120.2
C36 C35 C34 119.8(3)
C36 C35 H35 120.1
C34 C35 H35 120.1
C35 C36 C31 121.0(3)
C35 C36 H36 119.5
C31 C36 H36 119.5
O2 S2 N2 111.33(16)
O2 S2 C44 106.52(15)
N2 S2 C44 97.19(16)
C42 N2 S2 116.5(2)
C42 N2 H2 109(3)
S2 N2 H2 109(3)
N2 C42 C71 110.4(3)
N2 C42 C41 107.4(3)
C71 C42 C41 113.7(3)
N2 C42 H42 108.4
C71 C42 H42 108.4
C41 C42 H42 108.4
C41 C43 H43A 109.5
C41 C43 H43B 109.5
H43A C43 H43B 109.5
C41 C43 H43C 109.5
H43A C43 H43C 109.5
H43B C43 H43C 109.5
C47 C44 C45 110.6(3)
C47 C44 C46 110.8(3)
C45 C44 C46 112.8(3)
C47 C44 S2 105.1(2)
C45 C44 S2 106.5(2)
C46 C44 S2 110.7(2)
C44 C45 H45A 109.5
C44 C45 H45B 109.5
H45A C45 H45B 109.5
C44 C45 H45C 109.5
H45A C45 H45C 109.5
H45B C45 H45C 109.5
C44 C46 H46A 109.5
C44 C46 H46B 109.5
H46A C46 H46B 109.5
C44 C46 H46C 109.5
H46A C46 H46C 109.5
H46B C46 H46C 109.5
C44 C47 H47A 109.5
C44 C47 H47B 109.5
H47A C47 H47B 109.5
C44 C47 H47C 109.5
H47A C47 H47C 109.5
H47B C47 H47C 109.5
C51 C41 C43 110.8(3)
C51 C41 C42 112.2(3)
C43 C41 C42 111.1(3)
C51 C41 H41 107.5
C43 C41 H41 107.5
C42 C41 H41 107.5
C56A C51 C52A 121.3(5)
C52 C51 C56 113.5(4)
C56A C51 C41 118.7(4)
C52A C51 C41 119.9(4)
C52 C51 C41 122.7(4)
C56 C51 C41 123.7(4)
C53 C52 C51 124.1(6)
C53 C52 H52 117.9
C51 C52 H52 117.9
C52 C53 C54 118.2(6)
C52 C53 H53 120.9
C54 C53 H53 120.9
C55 C54 C53 119.9(4)
C53A C54 C55A 113.2(4)
C55 C54 C61 120.8(4)
C53 C54 C61 119.3(4)
C53A C54 C61 122.9(4)
C55A C54 C61 123.8(4)
C56 C55 C54 121.2(6)
C56 C55 H55 119.4
C54 C55 H55 119.4
C55 C56 C51 123.0(6)
C55 C56 H56 118.5
C51 C56 H56 118.5
C53A C52A C51 117.9(6)
C53A C52A H52A 121.1
C51 C52A H52A 121.1
C52A C53A C54 123.4(6)
C52A C53A H53A 118.3
C54 C53A H53A 118.3
C56A C55A C54 123.1(6)
C56A C55A H55A 118.4
C54 C55A H55A 118.4
C51 C56A C55A 120.7(6)
C51 C56A H56A 119.7
C55A C56A H56A 119.7
C62 C61 C66 117.9(3)
C62 C61 C54 121.6(3)
C66 C61 C54 120.5(3)
C61 C62 C63 121.0(3)
C61 C62 H62 119.5
C63 C62 H62 119.5
C64 C63 C62 120.5(4)
C64 C63 H63 119.8
C62 C63 H63 119.8
C63 C64 C65 118.6(3)
C63 C64 H64 120.7
C65 C64 H64 120.7
C66 C65 C64 121.1(4)
C66 C65 H65 119.5
C64 C65 H65 119.5
C65 C66 C61 120.8(3)
C65 C66 H66 119.6
C61 C66 H66 119.6
C76 C71 C72 119.5(3)
C76 C71 C42 120.6(3)
C72 C71 C42 119.9(3)
C73 C72 C71 119.8(3)
C73 C72 H72 120.1
C71 C72 H72 120.1
C74 C73 C72 120.5(3)
C74 C73 H73 119.8
C72 C73 H73 119.8
C73 C74 C75 119.2(4)
C73 C74 H74 120.4
C75 C74 H74 120.4
C76 C75 C74 120.6(4)
C76 C75 H75 119.7
C74 C75 H75 119.7
C71 C76 C75 120.4(4)
C71 C76 H76 119.8
C75 C76 H76 119.8

loop_
_geom_bond_atom_site_label_1
_geom_bond_atom_site_label_2
_geom_bond_distance
S1 O1 1.499(2)
S1 N1 1.661(3)
S1 C4 1.840(3)
N1 C2 1.481(4)
N1 H1 0.91(2)
C2 C31 1.516(4)
C2 C1 1.542(4)
C2 H2A 1.0000
C3 C1 1.533(5)
C3 H3A 0.9800
C3 H3B 0.9800
C3 H3C 0.9800
C4 C5 1.528(5)
C4 C7 1.530(4)
C4 C6 1.532(4)
C5 H5A 0.9800
C5 H5B 0.9800
C5 H5C 0.9800
C6 H6A 0.9800
C6 H6B 0.9800
C6 H6C 0.9800
C7 H7A 0.9800
C7 H7B 0.9800
C7 H7C 0.9800
C1 C11 1.516(11)
C1 C11A 1.539(12)
C1 H1A 1.0000
C1 H1B 1.0000
C11 C16 1.364(12)
C11 C12 1.425(11)
C12 C13 1.377(10)
C12 H12 0.9500
C13 C14 1.367(12)
C13 H13 0.9500
C14 C15 1.435(11)
C14 C21 1.485(11)
C15 C16 1.377(11)
C15 H15 0.9500
C16 H16 0.9500
C21 C22 1.404(11)
C21 C26 1.408(12)
C22 C23 1.389(8)
C22 H22 0.9500
C23 C24 1.402(12)
C23 H23 0.9500
C24 C25 1.398(13)
C24 H24 0.9500
C25 C26 1.374(12)
C25 H25 0.9500
C26 H26 0.9500
C11A C12A 1.361(13)
C11A C16A 1.429(13)
C12A C13A 1.388(10)
C12A H12A 0.9500
C13A C14A 1.400(12)
C13A H13A 0.9500
C14A C15A 1.399(12)
C14A C21A 1.485(11)
C15A C16A 1.392(11)
C15A H15A 0.9500
C16A H16A 0.9500
C21A C26A 1.406(12)
C21A C22A 1.414(12)
C22A C23A 1.397(9)
C22A H22A 0.9500
C23A C24A 1.391(13)
C23A H23A 0.9500
C24A C25A 1.386(15)
C24A H24A 0.9500
C25A C26A 1.390(13)
C25A H25A 0.9500
C26A H26A 0.9500
C31 C36 1.398(4)
C31 C32 1.405(4)
C32 C33 1.382(5)
C32 H32 0.9500
C33 C34 1.396(5)
C33 H33 0.9500
C34 C35 1.398(5)
C34 H34 0.9500
C35 C36 1.389(4)
C35 H35 0.9500
C36 H36 0.9500
S2 O2 1.493(3)
S2 N2 1.666(3)
S2 C44 1.851(3)
N2 C42 1.482(5)
N2 H2 0.91(2)
C42 C71 1.508(5)
C42 C41 1.543(5)
C42 H42 1.0000
C43 C41 1.531(5)
C43 H43A 0.9800
C43 H43B 0.9800
C43 H43C 0.9800
C44 C47 1.526(5)
C44 C45 1.527(5)
C44 C46 1.529(5)
C45 H45A 0.9800
C45 H45B 0.9800
C45 H45C 0.9800
C46 H46A 0.9800
C46 H46B 0.9800
C46 H46C 0.9800
C47 H47A 0.9800
C47 H47B 0.9800
C47 H47C 0.9800
C41 C51 1.517(5)
C41 H41 1.0000
C51 C56A 1.327(8)
C51 C52A 1.416(7)
C51 C52 1.419(7)
C51 C56 1.446(7)
C52 C53 1.384(8)
C52 H52 0.9500
C53 C54 1.401(7)
C53 H53 0.9500
C54 C55 1.389(7)
C54 C53A 1.425(7)
C54 C55A 1.443(8)
C54 C61 1.479(4)
C55 C56 1.336(8)
C55 H55 0.9500
C56 H56 0.9500
C52A C53A 1.395(9)
C52A H52A 0.9500
C53A H53A 0.9500
C55A C56A 1.376(9)
C55A H55A 0.9500
C56A H56A 0.9500
C61 C62 1.392(5)
C61 C66 1.403(5)
C62 C63 1.396(5)
C62 H62 0.9500
C63 C64 1.387(5)
C63 H63 0.9500
C64 C65 1.391(5)
C64 H64 0.9500
C65 C66 1.381(5)
C65 H65 0.9500
C66 H66 0.9500
C71 C76 1.384(5)
C71 C72 1.395(5)
C72 C73 1.393(5)
C72 H72 0.9500
C73 C74 1.388(5)
C73 H73 0.9500
C74 C75 1.388(6)
C74 H74 0.9500
C75 C76 1.385(5)
C75 H75 0.9500
C76 H76 0.9500

loop_
_geom_hbond_atom_site_label_D
_geom_hbond_atom_site_label_H
_geom_hbond_atom_site_label_A
_geom_hbond_distance_DH
_geom_hbond_distance_HA
_geom_hbond_distance_DA
_geom_hbond_angle_DHA
_geom_hbond_site_symmetry_A
C7 H7A O1 0.98 2.63 3.601(4) 170.2 1_655
C46 H46A O2 0.98 2.61 3.583(5) 173.5 1_655
